data_1513879
loop_
_publ_author_name
'Jia, Wenbin'
'Yang, Peng'
'Li, Junjie'
'Yin, Zhengmao'
'Kong, Lin'
'Lu, Hongbo'
'Ge, Zhishen'
'Wu, Yongzhong'
'Hao, Xiaopeng'
'Yang, Jiaxiang'

_publ_section_title
;
 Synthesis and characterization of a novel cyanostilbene derivative and
 its initiated polymers: aggregation-induced emission enhancement
 behaviors and light-emitting diode applications
;
_journal_issue 7
_journal_name_full 'Polymer Chemistry'
_journal_page_first 2282
_journal_paper_doi 10.1039/c3py01550e
_journal_volume 5
_journal_year 2014
_chemical_formula_sum 'C30 H29 N4 O2'
_chemical_formula_weight 477.57
_chemical_name_systematic
;
?
;
_space_group_IT_number 2
_symmetry_cell_setting triclinic
_symmetry_space_group_name_Hall '-P 1'
_symmetry_space_group_name_H-M 'P -1'
_atom_sites_solution_hydrogens geom
_atom_sites_solution_primary direct
_atom_sites_solution_secondary difmap
_audit_creation_method SHELXL-97
_cell_angle_alpha 90.055(5)
_cell_angle_beta 94.092(5)
_cell_angle_gamma 111.778(5)
_cell_formula_units_Z 2
_cell_length_a 9.489(5)
_cell_length_b 10.750(5)
_cell_length_c 13.644(5)
_cell_measurement_reflns_used 2937
_cell_measurement_temperature 298(2)
_cell_measurement_theta_max 22.34
_cell_measurement_theta_min 2.56
_cell_volume 1288.6(10)
_computing_cell_refinement 'Bruker XSCANS'
_computing_data_collection 'Bruker XSCANS'
_computing_data_reduction 'Bruker SHELXTL'
_computing_molecular_graphics 'Bruker SHELXTL'
_computing_publication_material 'Bruker SHELXTL'
_computing_structure_refinement 'SHELXL-97 (Sheldrick, 1997)'
_computing_structure_solution 'SHELXS-97 (Sheldrick, 1990)'
_diffrn_ambient_temperature 298(2)
_diffrn_measured_fraction_theta_full 0.990
_diffrn_measured_fraction_theta_max 0.990
_diffrn_measurement_device_type 'Bruker P4'
_diffrn_measurement_method '\w scans'
_diffrn_radiation_monochromator graphite
_diffrn_radiation_source 'fine-focus sealed tube'
_diffrn_radiation_type MoK\a
_diffrn_radiation_wavelength 0.71069
_diffrn_reflns_av_R_equivalents 0.0271
_diffrn_reflns_av_sigmaI/netI 0.0486
_diffrn_reflns_limit_h_max 8
_diffrn_reflns_limit_h_min -11
_diffrn_reflns_limit_k_max 12
_diffrn_reflns_limit_k_min -12
_diffrn_reflns_limit_l_max 16
_diffrn_reflns_limit_l_min -16
_diffrn_reflns_number 9251
_diffrn_reflns_theta_full 25.00
_diffrn_reflns_theta_max 25.00
_diffrn_reflns_theta_min 1.50
_exptl_absorpt_coefficient_mu 0.079
_exptl_absorpt_correction_T_max 0.9844
_exptl_absorpt_correction_T_min 0.9768
_exptl_absorpt_correction_type none
_exptl_absorpt_process_details none
_exptl_crystal_density_diffrn 1.231
_exptl_crystal_density_method 'not measured'
_exptl_crystal_F_000 506
_exptl_crystal_size_max 0.30
_exptl_crystal_size_mid 0.20
_exptl_crystal_size_min 0.20
_refine_diff_density_max 0.746
_refine_diff_density_min -0.431
_refine_diff_density_rms 0.069
_refine_ls_extinction_method none
_refine_ls_goodness_of_fit_ref 1.018
_refine_ls_hydrogen_treatment constr
_refine_ls_matrix_type full
_refine_ls_number_parameters 329
_refine_ls_number_reflns 4505
_refine_ls_number_restraints 0
_refine_ls_restrained_S_all 1.018
_refine_ls_R_factor_all 0.1458
_refine_ls_R_factor_gt 0.0910
_refine_ls_shift/su_max 0.000
_refine_ls_shift/su_mean 0.000
_refine_ls_structure_factor_coef Fsqd
_refine_ls_weighting_details 'calc w=1/[\s^2^(Fo^2^)+(0.1854P)^2^+0.6208P] where P=(Fo^2^+2Fc^2^)/3'
_refine_ls_weighting_scheme calc
_refine_ls_wR_factor_gt 0.2662
_refine_ls_wR_factor_ref 0.3206
_reflns_number_gt 2516
_reflns_number_total 4505
_reflns_threshold_expression >2sigma(I)
_cod_data_source_file c3py01550e.txt
_cod_data_source_block 1
_cod_depositor_comments
;
The following automatic conversions were performed:

'_symmetry_cell_setting' value 'Triclinic' changed to 'triclinic'
according to
/usr/data/users/saulius/crontab/automatic-downloads/current/RSC/lib/dictionaries/cif_core.dic
dictionary named 'cif_core.dic' version 2.4.2 from 2011-04-26.

Automatic conversion script
Id: cif_fix_values 2281 2013-09-26 08:29:07Z andrius 

2019-04-22
Z value and formula fixed to values more according to usual
chemical conventions.                 miguel
;
_cod_original_formula_sum 'C60 H58 N8 O4'
_cod_original_formula_weight 955.14
_cod_original_formula_units_Z 1
_cod_original_sg_symbol_H-M 'P-1 '
_cod_database_code 1513879

loop_
_symmetry_equiv_pos_as_xyz
'x, y, z'
'-x, -y, -z'

loop_
_atom_site_label
_atom_site_type_symbol
_atom_site_fract_x
_atom_site_fract_y
_atom_site_fract_z
_atom_site_U_iso_or_equiv
_atom_site_adp_type
_atom_site_occupancy
_atom_site_symmetry_multiplicity
_atom_site_calc_flag
_atom_site_refinement_flags
C13 C 0.9435(4) 0.0429(4) 0.9125(3) 0.0504(10) Uani 1 1 d .
C10 C 0.7395(5) 0.0697(4) 0.7959(3) 0.0592(11) Uani 1 1 d .
H10 H 0.6742 0.0302 0.8443 0.071 Uiso 1 1 calc R
C19 C 0.8035(5) 0.5906(4) 0.7769(3) 0.0599(11) Uani 1 1 d .
C1 C 0.6661(5) 0.1031(4) 0.7095(3) 0.0572(11) Uani 1 1 d .
N3 N 0.9403(5) 0.6083(4) 0.7431(3) 0.0786(12) Uani 1 1 d .
C22 C 0.5160(5) 0.5508(4) 0.8526(3) 0.0547(10) Uani 1 1 d .
C11 C 0.8866(4) 0.0852(4) 0.8195(3) 0.0515(10) Uani 1 1 d .
C25 C 0.3671(5) 0.5217(4) 0.8880(3) 0.0558(11) Uani 1 1 d .
H25 H 0.2966 0.4378 0.8673 0.067 Uiso 1 1 calc R
C26 C 0.3103(5) 0.5908(4) 0.9443(3) 0.0596(11) Uani 1 1 d .
C28 C 0.1517(5) 0.5429(4) 0.9728(3) 0.0541(10) Uani 1 1 d .
C24 C 0.7815(5) 0.6879(4) 0.8369(3) 0.0628(11) Uani 1 1 d .
H24 H 0.8632 0.7677 0.8525 0.075 Uiso 1 1 calc R
C15 C 0.9064(4) -0.0464(4) 1.0752(3) 0.0533(10) Uani 1 1 d .
H15 H 0.8422 -0.0779 1.1255 0.064 Uiso 1 1 calc R
C14 C 0.8529(5) -0.0042(4) 0.9905(3) 0.0545(10) Uani 1 1 d .
H14 H 0.7534 -0.0073 0.9851 0.065 Uiso 1 1 calc R
C4 C 0.5111(5) 0.1760(5) 0.5468(3) 0.0638(12) Uani 1 1 d .
C23 C 0.6460(5) 0.6693(4) 0.8725(3) 0.0601(11) Uani 1 1 d .
H23 H 0.6379 0.7369 0.9116 0.072 Uiso 1 1 calc R
N1 N 0.4412(5) 0.2154(5) 0.4680(3) 0.0806(12) Uani 1 1 d .
C20 C 0.6745(5) 0.4719(4) 0.7562(4) 0.0689(13) Uani 1 1 d .
H20 H 0.6826 0.4044 0.7170 0.083 Uiso 1 1 calc R
C6 C 0.5201(5) 0.1045(4) 0.7146(3) 0.0607(11) Uani 1 1 d .
H6 H 0.4723 0.0800 0.7727 0.073 Uiso 1 1 calc R
C3 C 0.6551(5) 0.1687(5) 0.5405(3) 0.0713(13) Uani 1 1 d .
H3 H 0.7016 0.1887 0.4817 0.086 Uiso 1 1 calc R
C2 C 0.7281(5) 0.1328(5) 0.6189(3) 0.0688(13) Uani 1 1 d .
H2 H 0.8226 0.1281 0.6115 0.083 Uiso 1 1 calc R
C12 C 1.0022(5) 0.1524(5) 0.7550(3) 0.0620(11) Uani 1 1 d .
C30 C -0.0989(5) 0.3750(4) 0.9738(4) 0.0768(15) Uani 1 1 d .
H30 H -0.1656 0.2892 0.9543 0.092 Uiso 1 1 calc R
C21 C 0.5388(5) 0.4545(4) 0.7924(3) 0.0651(12) Uani 1 1 d .
H21 H 0.4569 0.3750 0.7766 0.078 Uiso 1 1 calc R
N2 N 1.0992(5) 0.2092(5) 0.7081(3) 0.0880(14) Uani 1 1 d .
C5 C 0.4449(5) 0.1408(5) 0.6366(3) 0.0667(12) Uani 1 1 d .
H5 H 0.3486 0.1420 0.6435 0.080 Uiso 1 1 calc R
C29 C 0.0477(5) 0.4170(4) 0.9495(4) 0.0765(15) Uani 1 1 d .
H29 H 0.0785 0.3575 0.9156 0.092 Uiso 1 1 calc R
C17 C 1.0726(5) 0.7282(5) 0.7674(4) 0.0800(15) Uani 1 1 d .
H17A H 1.0716 0.7546 0.8353 0.096 Uiso 1 1 calc R
H17B H 1.1632 0.7078 0.7621 0.096 Uiso 1 1 calc R
C27 C 0.4050(6) 0.7226(5) 0.9836(5) 0.0923(19) Uani 1 1 d .
C8 C 0.2920(7) 0.2209(7) 0.4718(4) 0.0925(17) Uani 1 1 d .
H8 H 0.2021 0.1498 0.4525 0.111 Uiso 1 1 calc R
N4 N 0.4759(6) 0.8264(5) 1.0177(6) 0.155(3) Uani 1 1 d .
C7 C 0.5165(7) 0.2585(6) 0.3793(4) 0.0946(17) Uani 1 1 d .
H7A H 0.6064 0.3372 0.3935 0.142 Uiso 1 1 calc R
H7B H 0.4491 0.2787 0.3317 0.142 Uiso 1 1 calc R
H7C H 0.5442 0.1884 0.3534 0.142 Uiso 1 1 calc R
O1 O 0.1483(7) 0.3457(8) 0.5224(4) 0.160(2) Uani 1 1 d .
H1 H 0.1136 0.3688 0.4720 0.241 Uiso 1 1 calc R
O2 O 1.0952(8) 0.8167(6) 0.6044(4) 0.159(2) Uani 1 1 d .
H2A H 1.0647 0.7360 0.5916 0.239 Uiso 1 1 calc R
C16 C 0.9599(7) 0.4983(6) 0.6857(6) 0.120(2) Uani 1 1 d .
H16A H 0.9126 0.4147 0.7171 0.180 Uiso 1 1 calc R
H16B H 1.0664 0.5163 0.6828 0.180 Uiso 1 1 calc R
H16C H 0.9132 0.4932 0.6202 0.180 Uiso 1 1 calc R
C9 C 0.2970(8) 0.3457(8) 0.5077(5) 0.115(2) Uani 1 1 d .
H9A H 0.3453 0.4143 0.4616 0.137 Uiso 1 1 calc R
H9B H 0.3589 0.3683 0.5697 0.137 Uiso 1 1 calc R
C18 C 1.0819(8) 0.8380(7) 0.7069(5) 0.119(2) Uani 1 1 d .
H18A H 1.1692 0.9155 0.7315 0.143 Uiso 1 1 calc R
H18B H 0.9917 0.8588 0.7129 0.143 Uiso 1 1 calc R

loop_
_atom_site_aniso_label
_atom_site_aniso_U_11
_atom_site_aniso_U_22
_atom_site_aniso_U_33
_atom_site_aniso_U_23
_atom_site_aniso_U_13
_atom_site_aniso_U_12
C13 0.046(2) 0.041(2) 0.063(3) -0.0036(18) -0.0011(19) 0.0159(17)
C10 0.055(3) 0.057(2) 0.063(3) 0.001(2) 0.006(2) 0.017(2)
C19 0.054(3) 0.060(3) 0.070(3) 0.002(2) 0.014(2) 0.025(2)
C1 0.051(2) 0.056(2) 0.063(3) -0.002(2) 0.001(2) 0.0184(19)
N3 0.062(2) 0.066(2) 0.111(3) -0.005(2) 0.032(2) 0.023(2)
C22 0.054(2) 0.051(2) 0.057(2) -0.0007(18) 0.0061(19) 0.0172(19)
C11 0.048(2) 0.044(2) 0.061(3) -0.0034(18) 0.0023(19) 0.0152(18)
C25 0.051(2) 0.050(2) 0.060(3) -0.0040(19) 0.0101(19) 0.0098(18)
C26 0.057(3) 0.052(2) 0.066(3) 0.001(2) 0.014(2) 0.014(2)
C28 0.052(2) 0.046(2) 0.061(2) -0.0008(18) 0.0111(19) 0.0118(18)
C24 0.055(3) 0.055(2) 0.074(3) -0.008(2) 0.011(2) 0.014(2)
C15 0.048(2) 0.053(2) 0.059(3) 0.0014(19) 0.0074(19) 0.0173(18)
C14 0.043(2) 0.053(2) 0.067(3) -0.0017(19) 0.0080(19) 0.0160(18)
C4 0.061(3) 0.072(3) 0.059(3) -0.001(2) 0.000(2) 0.026(2)
C23 0.051(2) 0.056(2) 0.071(3) -0.011(2) 0.013(2) 0.016(2)
N1 0.076(3) 0.105(3) 0.069(3) 0.013(2) 0.004(2) 0.043(2)
C20 0.067(3) 0.055(3) 0.087(3) -0.010(2) 0.018(2) 0.022(2)
C6 0.047(2) 0.069(3) 0.063(3) 0.006(2) 0.007(2) 0.018(2)
C3 0.062(3) 0.094(3) 0.059(3) 0.001(2) 0.011(2) 0.030(3)
C2 0.055(3) 0.091(3) 0.064(3) -0.004(2) 0.002(2) 0.033(2)
C12 0.053(3) 0.070(3) 0.068(3) 0.007(2) 0.004(2) 0.029(2)
C30 0.057(3) 0.053(3) 0.104(4) -0.021(2) 0.026(3) -0.002(2)
C21 0.058(3) 0.051(2) 0.082(3) -0.008(2) 0.011(2) 0.013(2)
N2 0.066(3) 0.117(4) 0.084(3) 0.027(3) 0.017(2) 0.036(3)
C5 0.053(3) 0.074(3) 0.075(3) 0.000(2) 0.005(2) 0.024(2)
C29 0.063(3) 0.057(3) 0.102(4) -0.023(2) 0.026(3) 0.011(2)
C17 0.054(3) 0.081(3) 0.103(4) 0.002(3) 0.017(3) 0.022(3)
C27 0.063(3) 0.063(3) 0.137(5) -0.028(3) 0.047(3) 0.002(2)
C8 0.080(4) 0.113(5) 0.092(4) -0.002(3) -0.007(3) 0.048(3)
N4 0.095(4) 0.091(4) 0.244(7) -0.072(4) 0.086(4) -0.017(3)
C7 0.107(4) 0.123(5) 0.063(3) 0.015(3) 0.007(3) 0.053(4)
O1 0.166(5) 0.220(6) 0.149(5) 0.031(5) 0.030(4) 0.130(5)
O2 0.149(5) 0.177(5) 0.139(4) 0.003(4) 0.067(4) 0.037(5)
C16 0.090(4) 0.077(4) 0.206(8) 0.002(4) 0.061(5) 0.038(3)
C9 0.112(5) 0.135(6) 0.111(5) 0.023(4) 0.018(4) 0.061(5)
C18 0.089(4) 0.122(6) 0.126(6) -0.016(5) 0.037(4) 0.012(4)

loop_
_atom_type_symbol
_atom_type_description
_atom_type_scat_dispersion_real
_atom_type_scat_dispersion_imag
_atom_type_scat_source
C C 0.0033 0.0016 'International Tables Vol C Tables 4.2.6.8 and 6.1.1.4'
H H 0.0000 0.0000 'International Tables Vol C Tables 4.2.6.8 and 6.1.1.4'
N N 0.0061 0.0033 'International Tables Vol C Tables 4.2.6.8 and 6.1.1.4'
O O 0.0106 0.0060 'International Tables Vol C Tables 4.2.6.8 and 6.1.1.4'

loop_
_geom_angle_atom_site_label_1
_geom_angle_atom_site_label_2
_geom_angle_atom_site_label_3
_geom_angle
_geom_angle_site_symmetry_1
_geom_angle_site_symmetry_3
C14 C13 C15 116.8(4) . 2_757
C14 C13 C11 122.6(4) . .
C15 C13 C11 120.6(4) 2_757 .
C11 C10 C1 131.7(4) . .
C11 C10 H10 114.1 . .
C1 C10 H10 114.1 . .
N3 C19 C20 122.0(4) . .
N3 C19 C24 122.2(4) . .
C20 C19 C24 115.7(4) . .
C2 C1 C6 116.2(4) . .
C2 C1 C10 125.2(4) . .
C6 C1 C10 118.6(4) . .
C19 N3 C17 121.5(4) . .
C19 N3 C16 120.0(4) . .
C17 N3 C16 118.3(4) . .
C21 C22 C23 114.7(4) . .
C21 C22 C25 118.9(4) . .
C23 C22 C25 126.4(4) . .
C10 C11 C12 120.5(4) . .
C10 C11 C13 124.9(4) . .
C12 C11 C13 114.5(3) . .
C26 C25 C22 133.1(4) . .
C26 C25 H25 113.5 . .
C22 C25 H25 113.5 . .
C25 C26 C27 120.7(4) . .
C25 C26 C28 125.1(4) . .
C27 C26 C28 114.2(4) . .
C29 C28 C30 115.5(4) . 2_567
C29 C28 C26 123.2(4) . .
C30 C28 C26 121.4(4) 2_567 .
C23 C24 C19 122.4(4) . .
C23 C24 H24 118.8 . .
C19 C24 H24 118.8 . .
C14 C15 C13 121.4(4) . 2_757
C14 C15 H15 119.3 . .
C13 C15 H15 119.3 2_757 .
C15 C14 C13 121.8(4) . .
C15 C14 H14 119.1 . .
C13 C14 H14 119.1 . .
N1 C4 C5 122.9(4) . .
N1 C4 C3 120.5(4) . .
C5 C4 C3 116.6(4) . .
C24 C23 C22 122.5(4) . .
C24 C23 H23 118.8 . .
C22 C23 H23 118.8 . .
C4 N1 C7 121.2(4) . .
C4 N1 C8 121.7(4) . .
C7 N1 C8 117.0(4) . .
C21 C20 C19 121.3(4) . .
C21 C20 H20 119.4 . .
C19 C20 H20 119.4 . .
C5 C6 C1 122.1(4) . .
C5 C6 H6 118.9 . .
C1 C6 H6 118.9 . .
C2 C3 C4 121.4(4) . .
C2 C3 H3 119.3 . .
C4 C3 H3 119.3 . .
C3 C2 C1 122.5(4) . .
C3 C2 H2 118.8 . .
C1 C2 H2 118.8 . .
N2 C12 C11 176.3(5) . .
C29 C30 C28 121.8(4) . 2_567
C29 C30 H30 119.1 . .
C28 C30 H30 119.1 2_567 .
C20 C21 C22 123.4(4) . .
C20 C21 H21 118.3 . .
C22 C21 H21 118.3 . .
C6 C5 C4 121.1(4) . .
C6 C5 H5 119.4 . .
C4 C5 H5 119.4 . .
C30 C29 C28 122.7(4) . .
C30 C29 H29 118.6 . .
C28 C29 H29 118.6 . .
C18 C17 N3 114.2(5) . .
C18 C17 H17A 108.7 . .
N3 C17 H17A 108.7 . .
C18 C17 H17B 108.7 . .
N3 C17 H17B 108.7 . .
H17A C17 H17B 107.6 . .
N4 C27 C26 177.2(5) . .
C9 C8 N1 112.8(5) . .
C9 C8 H8 123.6 . .
N1 C8 H8 123.6 . .
N1 C7 H7A 109.5 . .
N1 C7 H7B 109.5 . .
H7A C7 H7B 109.5 . .
N1 C7 H7C 109.5 . .
H7A C7 H7C 109.5 . .
H7B C7 H7C 109.5 . .
C9 O1 H1 109.5 . .
C18 O2 H2A 109.5 . .
N3 C16 H16A 109.5 . .
N3 C16 H16B 109.5 . .
H16A C16 H16B 109.5 . .
N3 C16 H16C 109.5 . .
H16A C16 H16C 109.5 . .
H16B C16 H16C 109.5 . .
C8 C9 O1 112.6(6) . .
C8 C9 H9A 109.1 . .
O1 C9 H9A 109.1 . .
C8 C9 H9B 109.1 . .
O1 C9 H9B 109.1 . .
H9A C9 H9B 107.8 . .
C17 C18 O2 115.0(6) . .
C17 C18 H18A 108.5 . .
O2 C18 H18A 108.5 . .
C17 C18 H18B 108.5 . .
O2 C18 H18B 108.5 . .
H18A C18 H18B 107.5 . .

loop_
_geom_bond_atom_site_label_1
_geom_bond_atom_site_label_2
_geom_bond_distance
_geom_bond_site_symmetry_2
C13 C14 1.391(6) .
C13 C15 1.408(6) 2_757
C13 C11 1.482(6) .
C10 C11 1.358(6) .
C10 C1 1.440(6) .
C10 H10 0.9300 .
C19 N3 1.355(6) .
C19 C20 1.413(6) .
C19 C24 1.412(6) .
C1 C2 1.393(6) .
C1 C6 1.398(6) .
N3 C17 1.445(6) .
N3 C16 1.493(7) .
C22 C21 1.408(6) .
C22 C23 1.416(6) .
C22 C25 1.447(6) .
C11 C12 1.432(6) .
C25 C26 1.338(6) .
C25 H25 0.9300 .
C26 C27 1.445(6) .
C26 C28 1.480(6) .
C28 C29 1.368(6) .
C28 C30 1.392(6) 2_567
C24 C23 1.352(6) .
C24 H24 0.9300 .
C15 C14 1.373(6) .
C15 C13 1.408(6) 2_757
C15 H15 0.9300 .
C14 H14 0.9300 .
C4 N1 1.372(6) .
C4 C5 1.406(6) .
C4 C3 1.406(6) .
C23 H23 0.9300 .
N1 C7 1.439(7) .
N1 C8 1.443(7) .
C20 C21 1.360(6) .
C20 H20 0.9300 .
C6 C5 1.376(6) .
C6 H6 0.9300 .
C3 C2 1.366(6) .
C3 H3 0.9300 .
C2 H2 0.9300 .
C12 N2 1.139(6) .
C30 C29 1.359(6) .
C30 C28 1.392(6) 2_567
C30 H30 0.9300 .
C21 H21 0.9300 .
C5 H5 0.9300 .
C29 H29 0.9300 .
C17 C18 1.420(9) .
C17 H17A 0.9700 .
C17 H17B 0.9700 .
C27 N4 1.145(6) .
C8 C9 1.411(8) .
C8 H8 0.9300 .
C7 H7A 0.9600 .
C7 H7B 0.9600 .
C7 H7C 0.9600 .
O1 C9 1.439(8) .
O1 H1 0.8200 .
O2 C18 1.439(8) .
O2 H2A 0.8200 .
C16 H16A 0.9600 .
C16 H16B 0.9600 .
C16 H16C 0.9600 .
C9 H9A 0.9700 .
C9 H9B 0.9700 .
C18 H18A 0.9700 .
C18 H18B 0.9700 .
